data_7002018
loop_
_publ_author_name
'Radloff, Christian'
'Hahn, F. Ekkehardt'
'Pape, Tania'
'Fr\"ohlich, Roland'

_publ_section_title
;
 Supramolecular structures from mono and dimetalated biscarbene ligands
;
_journal_issue 35
_journal_name_full 'Dalton Transactions'
_journal_page_first 7215
_journal_paper_doi 10.1039/b907896g
_journal_year 2009
_chemical_formula_sum 'C24 H40 Br2 N4'
_chemical_formula_weight 544.42
_chemical_name_systematic
;
?
;
_space_group_IT_number 148
_symmetry_cell_setting rhombohedral
_symmetry_space_group_name_Hall '-R 3'
_symmetry_space_group_name_H-M 'R -3 :H'
_atom_sites_solution_hydrogens geom
_atom_sites_solution_primary direct
_atom_sites_solution_secondary difmap
_audit_creation_method SHELXL-97
_cell_angle_alpha 90.00
_cell_angle_beta 90.00
_cell_angle_gamma 120.00
_cell_formula_units_Z 9
_cell_length_a 29.972(4)
_cell_length_b 29.972(4)
_cell_length_c 8.656(2)
_cell_measurement_reflns_used 900
_cell_measurement_temperature 153(2)
_cell_measurement_theta_max 22.5
_cell_measurement_theta_min 1
_cell_volume 6734(2)
_computing_cell_refinement 'APEX2(Bruker AXS, 2007)'
_computing_data_collection 'APEX2(Bruker AXS, 2007)'
_computing_data_reduction 'SAINT,SADABS (Bruker AXS, 2007 )'
_computing_molecular_graphics
;
ORTEP3,L.J. Farrugia, J. Appl. Cryst. (1997) 30, 565
;
_computing_structure_refinement 'SHELXL-97 (Sheldrick, 1997)'
_computing_structure_solution 'SHELXS-97 (Sheldrick, 1990)'
_diffrn_ambient_temperature 153(2)
_diffrn_detector_area_resol_mean 80
_diffrn_measured_fraction_theta_full 0.991
_diffrn_measured_fraction_theta_max 0.991
_diffrn_measurement_device_type 'CCD area detector'
_diffrn_measurement_method 'Omega and Phi scans'
_diffrn_radiation_monochromator graphite
_diffrn_radiation_source 'rotating anode'
_diffrn_radiation_type MoK\a
_diffrn_radiation_wavelength 0.71073
_diffrn_reflns_av_R_equivalents 0.0788
_diffrn_reflns_av_sigmaI/netI 0.0559
_diffrn_reflns_limit_h_max 36
_diffrn_reflns_limit_h_min -36
_diffrn_reflns_limit_k_max 36
_diffrn_reflns_limit_k_min -36
_diffrn_reflns_limit_l_max 10
_diffrn_reflns_limit_l_min -10
_diffrn_reflns_number 16439
_diffrn_reflns_theta_full 25.76
_diffrn_reflns_theta_max 25.76
_diffrn_reflns_theta_min 1.36
_exptl_absorpt_coefficient_mu 2.724
_exptl_absorpt_correction_T_max 0.9227
_exptl_absorpt_correction_T_min 0.7358
_exptl_absorpt_correction_type multi-scan
_exptl_absorpt_process_details
;
Corrections were done with the SADABS program, utilizing the none merged
raw data obtained from the integration process. Integration and final cell
refinement were done with SAINT.

SADABS reports ratio of Tmin/Tmax = 0.715221

;
_exptl_crystal_colour colourless
_exptl_crystal_density_diffrn 1.208
_exptl_crystal_density_method 'not measured'
_exptl_crystal_description 'transparent plates'
_exptl_crystal_F_000 2538
_exptl_crystal_size_max 0.12
_exptl_crystal_size_mid 0.12
_exptl_crystal_size_min 0.03
_refine_diff_density_max 0.921
_refine_diff_density_min -0.965
_refine_diff_density_rms 0.136
_refine_ls_extinction_method none
_refine_ls_goodness_of_fit_ref 1.078
_refine_ls_hydrogen_treatment noref
_refine_ls_matrix_type full
_refine_ls_number_parameters 138
_refine_ls_number_reflns 2856
_refine_ls_number_restraints 0
_refine_ls_restrained_S_all 1.078
_refine_ls_R_factor_all 0.0976
_refine_ls_R_factor_gt 0.0707
_refine_ls_shift/su_max 0.000
_refine_ls_shift/su_mean 0.000
_refine_ls_structure_factor_coef Fsqd
_refine_ls_weighting_details 'calc w=1/[\s^2^(Fo^2^)+(0.0989P)^2^+83.0275P] where P=(Fo^2^+2Fc^2^)/3'
_refine_ls_weighting_scheme calc
_refine_ls_wR_factor_gt 0.1932
_refine_ls_wR_factor_ref 0.2082
_reflns_number_gt 2081
_reflns_number_total 2856
_reflns_threshold_expression >2sigma(I)
_cod_data_source_file b907896g.txt
_cod_data_source_block sad3
_cod_original_sg_symbol_H-M R-3
_cod_database_code 7002018

loop_
_symmetry_equiv_pos_as_xyz
'x, y, z'
'-y, x-y, z'
'-x+y, -x, z'
'x+2/3, y+1/3, z+1/3'
'-y+2/3, x-y+1/3, z+1/3'
'-x+y+2/3, -x+1/3, z+1/3'
'x+1/3, y+2/3, z+2/3'
'-y+1/3, x-y+2/3, z+2/3'
'-x+y+1/3, -x+2/3, z+2/3'
'-x, -y, -z'
'y, -x+y, -z'
'x-y, x, -z'
'-x+2/3, -y+1/3, -z+1/3'
'y+2/3, -x+y+1/3, -z+1/3'
'x-y+2/3, x+1/3, -z+1/3'
'-x+1/3, -y+2/3, -z+2/3'
'y+1/3, -x+y+2/3, -z+2/3'
'x-y+1/3, x+2/3, -z+2/3'

loop_
_atom_site_label
_atom_site_type_symbol
_atom_site_fract_x
_atom_site_fract_y
_atom_site_fract_z
_atom_site_U_iso_or_equiv
_atom_site_adp_type
_atom_site_occupancy
_atom_site_symmetry_multiplicity
_atom_site_calc_flag
_atom_site_refinement_flags
_atom_site_disorder_assembly
_atom_site_disorder_group
Br1 Br 0.05759(3) 0.42376(3) 0.09411(7) 0.0436(3) Uani 1 1 d . . .
C1 C 0.9964(3) 0.4206(3) 0.7602(7) 0.0372(16) Uani 1 1 d . . .
H1 H 0.9953 0.3975 0.8371 0.045 Uiso 1 1 calc R . .
C2 C 0.9850(3) 0.4791(3) 0.6400(7) 0.0335(14) Uani 1 1 d . . .
C3 C 1.0129(3) 0.4645(3) 0.5432(7) 0.0343(14) Uani 1 1 d . . .
C4 C 1.0297(3) 0.4854(3) 0.3976(7) 0.0347(14) Uani 1 1 d . . .
H4 H 1.0492 0.4764 0.3314 0.042 Uiso 1 1 calc R . .
C5 C 1.0454(3) 0.4007(3) 0.5667(8) 0.0434(17) Uani 1 1 d . . .
H5A H 1.0552 0.4101 0.4573 0.052 Uiso 1 1 calc R . .
H5B H 1.0215 0.3630 0.5713 0.052 Uiso 1 1 calc R . .
C6 C 1.0930(3) 0.4138(3) 0.6596(8) 0.051(2) Uani 1 1 d . . .
H6A H 1.1083 0.3934 0.6201 0.061 Uiso 1 1 calc R . .
H6B H 1.0829 0.4037 0.7685 0.061 Uiso 1 1 calc R . .
C7 C 1.1333(4) 0.4702(4) 0.6541(11) 0.070(3) Uani 1 1 d . . .
H7A H 1.1177 0.4907 0.6897 0.083 Uiso 1 1 calc R . .
H7B H 1.1443 0.4800 0.5455 0.083 Uiso 1 1 calc R . .
C8 C 1.1805(4) 0.4840(6) 0.7521(15) 0.109(5) Uani 1 1 d . . .
H8A H 1.1703 0.4761 0.8606 0.164 Uiso 1 1 calc R . .
H8B H 1.2053 0.5209 0.7413 0.164 Uiso 1 1 calc R . .
H8C H 1.1963 0.4640 0.7176 0.164 Uiso 1 1 calc R . .
C9 C 0.9442(3) 0.4495(3) 0.9065(7) 0.0426(17) Uani 1 1 d . . .
H9A H 0.9529 0.4853 0.9294 0.051 Uiso 1 1 calc R . .
H9B H 0.9531 0.4360 0.9987 0.051 Uiso 1 1 calc R . .
C10 C 0.8869(3) 0.4173(3) 0.8777(9) 0.057(2) Uani 1 1 d . . .
H10A H 0.8773 0.3808 0.8638 0.068 Uiso 1 1 calc R . .
H10B H 0.8779 0.4291 0.7818 0.068 Uiso 1 1 calc R . .
C11 C 0.8572(4) 0.4220(5) 1.0124(12) 0.081(3) Uani 1 1 d . . .
H11A H 0.8685 0.4128 1.1088 0.097 Uiso 1 1 calc R . .
H11B H 0.8656 0.4583 1.0215 0.097 Uiso 1 1 calc R . .
C12 C 0.8001(5) 0.3883(7) 0.9960(19) 0.134(6) Uani 1 1 d . . .
H12A H 0.7898 0.3910 0.8905 0.200 Uiso 1 1 calc R . .
H12B H 0.7827 0.3993 1.0695 0.200 Uiso 1 1 calc R . .
H12C H 0.7905 0.3524 1.0172 0.200 Uiso 1 1 calc R . .
N1 N 1.0190(2) 0.4275(2) 0.6234(6) 0.0375(13) Uani 1 1 d . . .
N2 N 0.9756(2) 0.4500(2) 0.7753(6) 0.0362(13) Uani 1 1 d . . .

loop_
_atom_site_aniso_label
_atom_site_aniso_U_11
_atom_site_aniso_U_22
_atom_site_aniso_U_33
_atom_site_aniso_U_23
_atom_site_aniso_U_13
_atom_site_aniso_U_12
Br1 0.0620(5) 0.0540(5) 0.0211(4) -0.0016(3) 0.0021(3) 0.0338(4)
C1 0.055(4) 0.038(4) 0.016(3) 0.003(2) -0.003(3) 0.021(3)
C2 0.047(4) 0.038(4) 0.015(3) 0.001(2) 0.002(2) 0.021(3)
C3 0.045(4) 0.037(4) 0.022(3) -0.002(3) -0.003(3) 0.022(3)
C4 0.042(4) 0.041(4) 0.019(3) -0.002(3) 0.000(3) 0.019(3)
C5 0.064(5) 0.049(4) 0.029(3) -0.008(3) -0.004(3) 0.038(4)
C6 0.071(5) 0.077(6) 0.027(3) 0.006(3) 0.005(3) 0.053(5)
C7 0.060(6) 0.088(7) 0.060(6) -0.005(5) 0.003(4) 0.037(5)
C8 0.069(7) 0.165(14) 0.085(8) -0.022(9) -0.014(6) 0.052(8)
C9 0.062(5) 0.050(4) 0.019(3) 0.005(3) 0.011(3) 0.030(4)
C10 0.063(5) 0.064(5) 0.045(4) 0.002(4) 0.019(4) 0.033(4)
C11 0.090(8) 0.097(8) 0.060(6) 0.009(5) 0.033(5) 0.049(7)
C12 0.085(9) 0.167(15) 0.126(13) 0.025(11) 0.046(9) 0.045(10)
N1 0.053(3) 0.043(3) 0.021(3) 0.002(2) 0.005(2) 0.027(3)
N2 0.053(4) 0.043(3) 0.014(2) 0.006(2) 0.004(2) 0.025(3)

loop_
_atom_type_symbol
_atom_type_description
_atom_type_scat_dispersion_real
_atom_type_scat_dispersion_imag
_atom_type_scat_source
C C 0.0033 0.0016 'International Tables Vol C Tables 4.2.6.8 and 6.1.1.4'
H H 0.0000 0.0000 'International Tables Vol C Tables 4.2.6.8 and 6.1.1.4'
N N 0.0061 0.0033 'International Tables Vol C Tables 4.2.6.8 and 6.1.1.4'
Br Br -0.2901 2.4595 'International Tables Vol C Tables 4.2.6.8 and 6.1.1.4'

loop_
_geom_angle_atom_site_label_1
_geom_angle_atom_site_label_2
_geom_angle_atom_site_label_3
_geom_angle
_geom_angle_site_symmetry_1
_geom_angle_site_symmetry_3
_geom_angle_publ_flag
N2 C1 N1 111.2(6) . . ?
C4 C2 C3 124.8(6) 10_766 . ?
C4 C2 N2 129.4(6) 10_766 . ?
C3 C2 N2 105.8(6) . . ?
C4 C3 C2 123.0(6) . . ?
C4 C3 N1 130.4(6) . . ?
C2 C3 N1 106.6(5) . . ?
C2 C4 C3 112.2(6) 10_766 . ?
N1 C5 C6 112.2(6) . . ?
C5 C6 C7 113.5(7) . . ?
C6 C7 C8 113.7(10) . . ?
N2 C9 C10 113.4(6) . . ?
C9 C10 C11 110.3(8) . . ?
C12 C11 C10 113.0(10) . . ?
C1 N1 C3 107.8(5) . . ?
C1 N1 C5 126.0(6) . . ?
C3 N1 C5 126.2(5) . . ?
C1 N2 C2 108.6(5) . . ?
C1 N2 C9 125.9(5) . . ?
C2 N2 C9 125.4(6) . . ?

loop_
_geom_bond_atom_site_label_1
_geom_bond_atom_site_label_2
_geom_bond_distance
_geom_bond_site_symmetry_2
_geom_bond_publ_flag
C1 N2 1.312(9) . ?
C1 N1 1.328(8) . ?
C2 C4 1.379(9) 10_766 ?
C2 C3 1.397(9) . ?
C2 N2 1.403(8) . ?
C3 C4 1.385(9) . ?
C3 N1 1.398(8) . ?
C4 C2 1.379(9) 10_766 ?
C5 N1 1.467(9) . ?
C5 C6 1.508(10) . ?
C6 C7 1.510(13) . ?
C7 C8 1.518(14) . ?
C9 N2 1.471(8) . ?
C9 C10 1.512(12) . ?
C10 C11 1.515(11) . ?
C11 C12 1.497(17) . ?
